data_7009113
loop_
_publ_author_name
'Abram, Ulrich'
'Ortner, Kirstin'
'Gust, Ronald'
'Sommer, Klaus'

_publ_section_title
;
 Gold complexes with thiosemicarbazones: reactions of bi- and
 tridentate thiosemicarbazones with
 dichloro[2-(dimethylaminomethyl)phenyl-C&#x200A;1,N&#x200A;]gold(III),
 [Au(damp-C&#x200A;1,N&#x200A;)Cl2]
;
_journal_issue 5
_journal_name_full 'Journal of the Chemical Society, Dalton Transactions'
_journal_page_first 735
_journal_paper_doi 10.1039/a908712e
_journal_year 2000
_chemical_formula_moiety 'H2pydoxmetsc x HCl'
_chemical_formula_sum 'C10 H15 Cl N4 O2 S'
_chemical_formula_weight 290.77
_chemical_name_common 'H2pydoxmetsc x HCl'
_chemical_name_systematic 'Pyridoxalmethylthiosemicarbazone hydrochloride'
_space_group_IT_number 2
_symmetry_cell_setting triclinic
_symmetry_space_group_name_Hall '-P 1'
_symmetry_space_group_name_H-M 'P -1'
_atom_sites_solution_hydrogens mixed
_atom_sites_solution_primary direct
_atom_sites_solution_secondary difmap
_audit_creation_method SHELXL-97
_cell_angle_alpha 74.076(9)
_cell_angle_beta 75.846(8)
_cell_angle_gamma 64.490(8)
_cell_formula_units_Z 2
_cell_length_a 7.7002(7)
_cell_length_b 8.0500(9)
_cell_length_c 12.461(1)
_cell_measurement_reflns_used 25
_cell_measurement_temperature 213(2)
_cell_measurement_theta_max 25.16
_cell_measurement_theta_min 11.97
_cell_volume 663.22(12)
_computing_cell_refinement SET4
_computing_data_collection CAD4
_computing_data_reduction HELENA
_computing_molecular_graphics 'ZORTEP, SCHAKAL'
_computing_publication_material SHELXL97
_computing_structure_refinement 'SHELXL-97 (Sheldrick, 1997)'
_computing_structure_solution 'SHELXS-97 (Sheldrick, 1990)'
_diffrn_ambient_temperature 213(2)
_diffrn_measured_fraction_theta_full 1.000
_diffrn_measured_fraction_theta_max 1.000
_diffrn_measurement_device_type CAD4
_diffrn_measurement_method 'omega scans'
_diffrn_radiation_monochromator graphite
_diffrn_radiation_source 'fine-focus sealed tube'
_diffrn_radiation_type CuK\a
_diffrn_radiation_wavelength 1.54184
_diffrn_reflns_av_R_equivalents 0.0628
_diffrn_reflns_av_sigmaI/netI 0.0519
_diffrn_reflns_limit_h_max 9
_diffrn_reflns_limit_h_min -2
_diffrn_reflns_limit_k_max 9
_diffrn_reflns_limit_k_min -9
_diffrn_reflns_limit_l_max 14
_diffrn_reflns_limit_l_min -14
_diffrn_reflns_number 3164
_diffrn_reflns_theta_full 64.95
_diffrn_reflns_theta_max 64.95
_diffrn_reflns_theta_min 6.21
_diffrn_standards_decay_% 2.5
_diffrn_standards_interval_count 300
_diffrn_standards_interval_time 3600
_diffrn_standards_number 3
_exptl_absorpt_coefficient_mu 4.046
_exptl_absorpt_correction_T_max 0.9775
_exptl_absorpt_correction_T_min 0.6320
_exptl_absorpt_correction_type psi-scan
_exptl_crystal_colour yellow
_exptl_crystal_density_diffrn 1.456
_exptl_crystal_density_method 'not measured'
_exptl_crystal_description plate
_exptl_crystal_F_000 304
_exptl_crystal_size_max 0.40
_exptl_crystal_size_mid 0.20
_exptl_crystal_size_min 0.03
_refine_diff_density_max 0.449
_refine_diff_density_min -0.457
_refine_diff_density_rms 0.114
_refine_ls_extinction_coef 0.009(2)
_refine_ls_extinction_expression Fc^*^=kFc[1+0.001xFc^2^\l^3^/sin(2\q)]^-1/4^
_refine_ls_extinction_method SHELXL
_refine_ls_goodness_of_fit_ref 1.240
_refine_ls_hydrogen_treatment mixed
_refine_ls_matrix_type full
_refine_ls_number_parameters 200
_refine_ls_number_reflns 2253
_refine_ls_number_restraints 0
_refine_ls_restrained_S_all 1.240
_refine_ls_R_factor_all 0.0661
_refine_ls_R_factor_gt 0.0539
_refine_ls_shift/su_max 0.000
_refine_ls_shift/su_mean 0.000
_refine_ls_structure_factor_coef Fsqd
_refine_ls_weighting_details 'w=1/[\s^2^(Fo^2^)+(0.0910P)^2^+1.1712P] where P=(Fo^2^+2Fc^2^)/3'
_refine_ls_weighting_scheme calc
_refine_ls_wR_factor_gt 0.1927
_refine_ls_wR_factor_ref 0.2058
_reflns_number_gt 1930
_reflns_number_total 2253
_reflns_threshold_expression >2sigma(I)
_cod_data_source_file a908712e.txt
_cod_data_source_block orgmepy
_cod_depositor_comments
;
The following automatic conversions were performed:

'_exptl_absorpt_correction_type' tag value 'Psi-scans' was replaced
with 'psi-scan' value.

Automatic conversion script
Id: cif_fix_values 1646 2011-03-28 12:23:43Z adriana 

The following automatic conversions were performed:

'_refine_ls_weighting_scheme' value 'calc
w=1/[\s^2^(Fo^2^)+(0.0910P)^2^+1.1712P] where P=(Fo^2^+2Fc^2^)/3' was
changed to 'calc'. New tag '_refine_ls_weighting_details' was
created. The value of the new tag was set to
'w=1/[\s^2^(Fo^2^)+(0.0910P)^2^+1.1712P] where P=(Fo^2^+2Fc^2^)/3'.

Automatic conversion script
Id: cif_fix_values 3143 2015-03-26 13:38:13Z robertas 

The following automatic conversions were performed:

'_atom_sites_solution_hydrogens' value 'difmap, geom' was changed to
'mixed'.

Automatic conversion script
Id: cif_fix_values 6452 2018-10-05 10:23:21Z andrius 
;
_cod_original_cell_volume 663.2(1)
_cod_original_sg_symbol_H-M P(-)1
_cod_database_code 7009113

loop_
_symmetry_equiv_pos_as_xyz
'x, y, z'
'-x, -y, -z'

loop_
_atom_site_label
_atom_site_type_symbol
_atom_site_fract_x
_atom_site_fract_y
_atom_site_fract_z
_atom_site_U_iso_or_equiv
_atom_site_adp_type
_atom_site_occupancy
_atom_site_calc_flag
_atom_site_refinement_flags
_atom_site_disorder_assembly
_atom_site_disorder_group
S11 S 0.18935(16) 0.65426(15) 0.13453(9) 0.0356(4) Uani 1 d . . .
C12 C 0.0793(6) 0.8521(6) 0.1855(4) 0.0300(9) Uani 1 d . . .
N14 N 0.0929(5) 1.0192(5) 0.1264(3) 0.0331(8) Uani 1 d . . .
N15 N 0.2154(5) 1.0177(5) 0.0275(3) 0.0289(8) Uani 1 d . . .
C16 C 0.2322(6) 1.1717(6) -0.0279(4) 0.0291(9) Uani 1 d . . .
C17 C 0.3617(6) 1.1652(5) -0.1351(3) 0.0274(9) Uani 1 d . . .
C18 C 0.4527(6) 0.9991(6) -0.1799(4) 0.0290(9) Uani 1 d . . .
C19 C 0.5698(6) 0.9980(6) -0.2851(4) 0.0323(9) Uani 1 d . . .
N20 N 0.5948(5) 1.1549(5) -0.3400(3) 0.0317(8) Uani 1 d . . .
C21 C 0.5151(6) 1.3158(6) -0.2994(4) 0.0325(9) Uani 1 d . . .
C22 C 0.3986(6) 1.3252(6) -0.1968(4) 0.0290(9) Uani 1 d . . .
N13 N -0.0315(6) 0.8679(6) 0.2863(3) 0.0379(9) Uani 1 d . . .
C27 C -0.0657(8) 0.7120(8) 0.3655(4) 0.0474(12) Uani 1 d . . .
H27A H -0.0773 0.6314 0.3247 0.071 Uiso 1 calc R . .
H27B H -0.1850 0.7592 0.4167 0.071 Uiso 1 calc R . .
H27C H 0.0422 0.6409 0.4082 0.071 Uiso 1 calc R . .
O23 O 0.4338(5) 0.8372(4) -0.1275(3) 0.0377(8) Uani 1 d . . .
C24 C 0.6633(8) 0.8299(7) -0.3387(4) 0.0450(12) Uani 1 d . . .
H24A H 0.5717 0.8264 -0.3785 0.068 Uiso 1 calc R . .
H24B H 0.7020 0.7175 -0.2809 0.068 Uiso 1 calc R . .
H24C H 0.7770 0.8363 -0.3914 0.068 Uiso 1 calc R . .
C25 C 0.3157(7) 1.5064(6) -0.1545(4) 0.0354(10) Uani 1 d . . .
O26 O 0.1154(5) 1.6096(4) -0.1700(3) 0.0402(8) Uani 1 d . . .
Cl1 Cl 0.79864(19) 1.21924(18) -0.58116(10) 0.0514(5) Uani 1 d . . .
H20 H 0.661(9) 1.146(9) -0.406(6) 0.056(17) Uiso 1 d . . .
H21 H 0.549(7) 1.404(7) -0.343(4) 0.029(12) Uiso 1 d . . .
H23 H 0.357(9) 0.874(8) -0.064(6) 0.056(17) Uiso 1 d . . .
H25A H 0.385(7) 1.589(7) -0.198(4) 0.039(13) Uiso 1 d . . .
H25B H 0.319(7) 1.487(7) -0.076(5) 0.041(14) Uiso 1 d . . .
H26 H 0.115(9) 1.641(9) -0.244(6) 0.063(19) Uiso 1 d . . .
H13 H -0.085(8) 1.000(9) 0.305(5) 0.052(15) Uiso 1 d . . .
H16 H 0.173(8) 1.272(8) -0.003(5) 0.042(15) Uiso 1 d . . .
H14 H 0.009(13) 1.143(13) 0.150(8) 0.11(3) Uiso 1 d . . .

loop_
_atom_site_aniso_label
_atom_site_aniso_U_11
_atom_site_aniso_U_22
_atom_site_aniso_U_33
_atom_site_aniso_U_23
_atom_site_aniso_U_13
_atom_site_aniso_U_12
S11 0.0410(7) 0.0286(6) 0.0374(7) -0.0064(4) -0.0067(5) -0.0131(5)
C12 0.027(2) 0.034(2) 0.029(2) -0.0050(17) -0.0049(16) -0.0125(17)
N14 0.0355(19) 0.0297(19) 0.0298(18) -0.0060(15) 0.0027(15) -0.0124(15)
N15 0.0284(18) 0.0301(18) 0.0271(17) -0.0063(14) -0.0032(14) -0.0103(14)
C16 0.032(2) 0.024(2) 0.032(2) -0.0072(17) -0.0051(17) -0.0098(17)
C17 0.031(2) 0.024(2) 0.028(2) -0.0027(16) -0.0087(16) -0.0111(16)
C18 0.031(2) 0.028(2) 0.031(2) -0.0050(16) -0.0069(17) -0.0131(17)
C19 0.035(2) 0.031(2) 0.033(2) -0.0084(17) -0.0041(17) -0.0135(18)
N20 0.0333(19) 0.032(2) 0.0297(19) -0.0070(15) -0.0014(15) -0.0141(15)
C21 0.039(2) 0.027(2) 0.033(2) -0.0027(18) -0.0046(18) -0.0161(19)
C22 0.032(2) 0.026(2) 0.030(2) -0.0065(16) -0.0054(17) -0.0113(17)
N13 0.041(2) 0.039(2) 0.032(2) -0.0074(16) 0.0007(16) -0.0181(17)
C27 0.058(3) 0.053(3) 0.036(3) -0.006(2) 0.003(2) -0.032(3)
O23 0.0488(19) 0.0263(16) 0.0371(17) -0.0080(13) 0.0049(14) -0.0185(14)
C24 0.056(3) 0.034(3) 0.041(3) -0.012(2) 0.007(2) -0.019(2)
C25 0.043(2) 0.030(2) 0.037(3) -0.0063(19) -0.006(2) -0.016(2)
O26 0.0387(18) 0.0300(17) 0.046(2) -0.0114(14) -0.0017(14) -0.0078(13)
Cl1 0.0624(8) 0.0451(8) 0.0333(7) -0.0028(5) 0.0005(5) -0.0156(6)

loop_
_atom_type_symbol
_atom_type_description
_atom_type_scat_dispersion_real
_atom_type_scat_dispersion_imag
_atom_type_scat_source
C C 0.0181 0.0091 'International Tables Vol C Tables 4.2.6.8 and 6.1.1.4'
H H 0.0000 0.0000 'International Tables Vol C Tables 4.2.6.8 and 6.1.1.4'
N N 0.0311 0.0180 'International Tables Vol C Tables 4.2.6.8 and 6.1.1.4'
O O 0.0492 0.0322 'International Tables Vol C Tables 4.2.6.8 and 6.1.1.4'
S S 0.3331 0.5567 'International Tables Vol C Tables 4.2.6.8 and 6.1.1.4'
Cl Cl 0.3639 0.7018 'International Tables Vol C Tables 4.2.6.8 and 6.1.1.4'

loop_
_geom_angle_atom_site_label_1
_geom_angle_atom_site_label_2
_geom_angle_atom_site_label_3
_geom_angle
_geom_angle_site_symmetry_1
_geom_angle_site_symmetry_3
_geom_angle_publ_flag
N13 C12 N14 112.5(4) . . ?
N13 C12 S11 124.6(3) . . ?
N14 C12 S11 122.9(3) . . ?
N15 N14 C12 118.1(4) . . ?
C16 N15 N14 119.0(4) . . ?
N15 C16 C17 117.3(4) . . ?
C22 C17 C18 118.6(4) . . ?
C22 C17 C16 120.6(4) . . ?
C18 C17 C16 120.8(4) . . ?
O23 C18 C19 116.1(4) . . ?
O23 C18 C17 124.0(4) . . ?
C19 C18 C17 120.0(4) . . ?
N20 C19 C18 118.3(4) . . ?
N20 C19 C24 119.1(4) . . ?
C18 C19 C24 122.5(4) . . ?
C19 N20 C21 123.9(4) . . ?
N20 C21 C22 120.3(4) . . ?
C21 C22 C17 118.9(4) . . ?
C21 C22 C25 118.3(4) . . ?
C17 C22 C25 122.8(4) . . ?
C12 N13 C27 123.4(4) . . ?
O26 C25 C22 110.9(4) . . ?

loop_
_geom_bond_atom_site_label_1
_geom_bond_atom_site_label_2
_geom_bond_distance
_geom_bond_site_symmetry_2
_geom_bond_publ_flag
S11 C12 1.669(5) . ?
C12 N13 1.339(6) . ?
C12 N14 1.379(6) . ?
N14 N15 1.357(5) . ?
N15 C16 1.287(6) . ?
C16 C17 1.457(6) . ?
C17 C22 1.412(6) . ?
C17 C18 1.415(6) . ?
C18 O23 1.340(5) . ?
C18 C19 1.398(6) . ?
C19 N20 1.331(6) . ?
C19 C24 1.488(6) . ?
N20 C21 1.354(6) . ?
C21 C22 1.370(6) . ?
C22 C25 1.506(6) . ?
N13 C27 1.448(6) . ?
C25 O26 1.435(6) . ?

loop_
_geom_hbond_atom_site_label_D
_geom_hbond_atom_site_label_H
_geom_hbond_atom_site_label_A
_geom_hbond_distance_DH
_geom_hbond_distance_HA
_geom_hbond_distance_DA
_geom_hbond_angle_DHA
_geom_hbond_site_symmetry_A
N20 H20 Cl1 0.86(7) 2.22(7) 3.050(4) 162(6) .
O23 H23 N15 0.90(7) 1.69(7) 2.553(5) 159(6) .
O23 H23 S11 0.90(7) 2.99(6) 3.622(3) 129(5) .
O26 H26 Cl1 0.89(7) 2.24(7) 3.064(4) 153(6) 2_684
N13 H13 Cl1 1.04(6) 2.30(7) 3.280(4) 157(5) 1_456
N14 H14 O26 1.00(10) 1.86(10) 2.852(5) 169(8) 2_585

loop_
_cod_related_entry_id
_cod_related_entry_database
_cod_related_entry_code
1 ChemSpider 30652717
